data_7705553
loop_
_publ_author_name
'R\"osch, Andreas'
'Herzog, Christoph M.'
'Schreiner, Simon H. F.'
'G\"orls, Helmar'
'Kretschmer, Robert'

_publ_section_title
;
 Ditopic bis(<i>N</i>,<i>N</i>',<i>N</i>'-substituted 1,2-ethanediamine)
 ligands: synthesis and coordination chemistry.
;
_journal_issue 39
_journal_name_full 'Dalton transactions (Cambridge, England : 2003)'
_journal_page_first 13818
_journal_page_last 13828
_journal_paper_doi 10.1039/d0dt03124k
_journal_volume 49
_journal_year 2020
_chemical_formula_moiety 'C24 H37 Al N4'
_chemical_formula_sum 'C24 H37 Al N4'
_chemical_formula_weight 408.55
_space_group_crystal_system monoclinic
_space_group_IT_number 14
_space_group_name_Hall '-P 2yn'
_space_group_name_H-M_alt 'P 1 21/n 1'
_atom_sites_solution_hydrogens mixed
_audit_creation_method SHELXL-2018/3
_audit_update_record
;
2020-08-31 deposited with the CCDC.	2020-09-24 downloaded from the CCDC.
;
_cell_angle_alpha 90
_cell_angle_beta 103.626(2)
_cell_angle_gamma 90
_cell_formula_units_Z 4
_cell_length_a 9.7448(2)
_cell_length_b 13.2241(2)
_cell_length_c 18.4085(3)
_cell_measurement_reflns_used 20227
_cell_measurement_temperature 123(2)
_cell_measurement_theta_max 74.273
_cell_measurement_theta_min 4.157
_cell_volume 2305.47(7)
_computing_cell_refinement 'CrysAlisPro 1.171.38.43 (Rigaku OD, 2015)'
_computing_data_collection 'CrysAlisPro 1.171.38.43 (Rigaku OD, 2015)'
_computing_data_reduction 'CrysAlisPro 1.171.38.43 (Rigaku OD, 2015)'
_computing_molecular_graphics SHELXTL/PC
_computing_publication_material 'SHELXL-2018/3 (Sheldrick, 2018)'
_computing_structure_refinement 'SHELXL-2018/3 (Sheldrick, 2018)'
_computing_structure_solution 'SHELXT 2014/5 (Sheldrick, 2014)'
_diffrn_ambient_temperature 123(2)
_diffrn_measured_fraction_theta_full 0.999
_diffrn_measured_fraction_theta_max 0.980
_diffrn_measurement_device_type 'Xcalibur, AtlasS2, Gemini ultra'
_diffrn_measurement_method '\w scans'
_diffrn_radiation_type CuK\a
_diffrn_radiation_wavelength 1.54184
_diffrn_reflns_av_R_equivalents 0.0252
_diffrn_reflns_av_unetI/netI 0.0198
_diffrn_reflns_Laue_measured_fraction_full 0.999
_diffrn_reflns_Laue_measured_fraction_max 0.980
_diffrn_reflns_limit_h_max 11
_diffrn_reflns_limit_h_min -10
_diffrn_reflns_limit_k_max 16
_diffrn_reflns_limit_k_min -16
_diffrn_reflns_limit_l_max 21
_diffrn_reflns_limit_l_min -22
_diffrn_reflns_number 20227
_diffrn_reflns_point_group_measured_fraction_full 0.999
_diffrn_reflns_point_group_measured_fraction_max 0.980
_diffrn_reflns_theta_full 67.684
_diffrn_reflns_theta_max 74.273
_diffrn_reflns_theta_min 4.157
_diffrn_source 'micro-focus sealed X-ray tube'
_exptl_absorpt_coefficient_mu 0.884
_exptl_absorpt_correction_T_max 0.970
_exptl_absorpt_correction_T_min 0.932
_exptl_absorpt_correction_type gaussian
_exptl_absorpt_process_details
; 
CrysAlisPro 1.171.38.43 (Rigaku Oxford Diffraction, 2015) 
Numerical absorption correction based on gaussian integration over 
   a multifaceted crystal model 
Empirical absorption correction using spherical harmonics, 
 implemented in SCALE3 ABSPACK scaling algorithm. 
;
_exptl_crystal_colour colourless
_exptl_crystal_density_diffrn 1.177
_exptl_crystal_density_method 'not measured'
_exptl_crystal_description prism
_exptl_crystal_F_000 888
_exptl_crystal_size_max 0.112
_exptl_crystal_size_mid 0.108
_exptl_crystal_size_min 0.102
_refine_diff_density_max 0.236
_refine_diff_density_min -0.238
_refine_diff_density_rms 0.039
_refine_ls_extinction_method none
_refine_ls_goodness_of_fit_ref 1.045
_refine_ls_hydrogen_treatment mixed
_refine_ls_matrix_type full
_refine_ls_number_parameters 273
_refine_ls_number_reflns 4615
_refine_ls_number_restraints 0
_refine_ls_restrained_S_all 1.045
_refine_ls_R_factor_all 0.0445
_refine_ls_R_factor_gt 0.0368
_refine_ls_shift/su_max 0.001
_refine_ls_shift/su_mean 0.000
_refine_ls_structure_factor_coef Fsqd
_refine_ls_weighting_details 'w=1/[\s^2^(Fo^2^)+(0.0429P)^2^+0.9212P] where P=(Fo^2^+2Fc^2^)/3'
_refine_ls_weighting_scheme calc
_refine_ls_wR_factor_gt 0.0903
_refine_ls_wR_factor_ref 0.0956
_reflns_Friedel_coverage 0.000
_reflns_number_gt 3971
_reflns_number_total 4615
_reflns_threshold_expression 'I > 2\s(I)'
_cod_data_source_file d0dt03124k2.cif
_cod_data_source_block FO7261_2bAlH
_cod_depositor_comments 'Adding full bibliography for 7705549--7705563.cif.'
_cod_original_cell_volume 2305.46(7)
_cod_original_sg_symbol_H-M 'P 21/n'
_cod_database_code 7705553
_shelx_shelxl_version_number 2018/3
_shelx_space_group_comment
; 
The symmetry employed for this shelxl refinement is uniquely defined 
by the following loop, which should always be used as a source of 
symmetry information in preference to the above space-group names. 
They are only intended as comments. 
;
_shelx_estimated_absorpt_t_min 0.907
_shelx_estimated_absorpt_t_max 0.915

loop_
_space_group_symop_operation_xyz
'x, y, z'
'-x+1/2, y+1/2, -z+1/2'
'-x, -y, -z'
'x-1/2, -y-1/2, z-1/2'

loop_
_atom_site_label
_atom_site_type_symbol
_atom_site_fract_x
_atom_site_fract_y
_atom_site_fract_z
_atom_site_U_iso_or_equiv
_atom_site_adp_type
_atom_site_occupancy
_atom_site_site_symmetry_order
_atom_site_calc_flag
_atom_site_refinement_flags_posn
_atom_site_refinement_flags_adp
_atom_site_refinement_flags_occupancy
_atom_site_disorder_assembly
_atom_site_disorder_group
Al1 Al 0.71063(4) 0.76827(3) 0.27652(2) 0.01908(11) Uani 1 1 d . . . . .
N1 N 0.52619(12) 0.73033(9) 0.28218(6) 0.0226(2) Uani 1 1 d . . . . .
N2 N 0.66168(12) 0.68484(8) 0.17819(6) 0.0217(2) Uani 1 1 d . . . . .
N3 N 0.92810(12) 0.75738(9) 0.24287(6) 0.0234(2) Uani 1 1 d . . . . .
N4 N 0.82712(12) 0.72644(9) 0.36606(6) 0.0223(2) Uani 1 1 d . . . . .
C1 C 0.44811(14) 0.76058(11) 0.33435(7) 0.0249(3) Uani 1 1 d . . . . .
C2 C 0.39929(15) 0.86043(13) 0.33485(9) 0.0325(3) Uani 1 1 d . . . . .
C3 C 0.33470(17) 0.89073(15) 0.39170(11) 0.0468(5) Uani 1 1 d . . . . .
H3 H 0.304186 0.958761 0.393229 0.056 Uiso 1 1 calc R U . . .
C4 C 0.31467(19) 0.82331(18) 0.44556(10) 0.0521(5) Uani 1 1 d . . . . .
H4 H 0.273834 0.845604 0.484797 0.063 Uiso 1 1 calc R U . . .
C5 C 0.35381(17) 0.72419(17) 0.44230(9) 0.0441(5) Uani 1 1 d . . . . .
H5 H 0.335939 0.677595 0.478257 0.053 Uiso 1 1 calc R U . . .
C6 C 0.41910(15) 0.69069(13) 0.38737(8) 0.0321(3) Uani 1 1 d . . . . .
C7 C 0.41200(17) 0.93347(12) 0.27412(10) 0.0390(4) Uani 1 1 d . . . . .
H7A H 0.351737 0.992365 0.275700 0.058 Uiso 1 1 calc R U . . .
H7B H 0.382145 0.900185 0.225383 0.058 Uiso 1 1 calc R U . . .
H7C H 0.510416 0.955434 0.281723 0.058 Uiso 1 1 calc R U . . .
C8 C 0.45906(17) 0.58137(13) 0.38586(9) 0.0373(4) Uani 1 1 d . . . . .
H8A H 0.481792 0.554463 0.436902 0.056 Uiso 1 1 calc R U . . .
H8B H 0.541605 0.574881 0.364389 0.056 Uiso 1 1 calc R U . . .
H8C H 0.379911 0.543293 0.355305 0.056 Uiso 1 1 calc R U . . .
C9 C 0.44828(15) 0.66268(11) 0.22415(7) 0.0271(3) Uani 1 1 d . . . . .
H9A H 0.380722 0.701771 0.185796 0.033 Uiso 1 1 calc R U . . .
H9AB H 0.394710 0.612340 0.246190 0.033 Uiso 1 1 calc R U . . .
C10 C 0.55498(16) 0.60995(11) 0.18922(8) 0.0285(3) Uani 1 1 d . . . . .
H10A H 0.601718 0.554765 0.222306 0.034 Uiso 1 1 calc R U . . .
H10B H 0.506781 0.580111 0.140575 0.034 Uiso 1 1 calc R U . . .
C11 C 0.59775(17) 0.75406(12) 0.11553(8) 0.0298(3) Uani 1 1 d . . . . .
H11A H 0.569235 0.715135 0.069112 0.045 Uiso 1 1 calc R U . . .
H11B H 0.667139 0.805352 0.109965 0.045 Uiso 1 1 calc R U . . .
H11C H 0.514807 0.787249 0.126276 0.045 Uiso 1 1 calc R U . . .
C12 C 0.78574(16) 0.63220(11) 0.16235(8) 0.0273(3) Uani 1 1 d . . . . .
H12A H 0.761228 0.604625 0.110907 0.033 Uiso 1 1 calc R U . . .
H12B H 0.813224 0.575090 0.197540 0.033 Uiso 1 1 calc R U . . .
C13 C 0.90797(15) 0.70528(11) 0.17050(7) 0.0260(3) Uani 1 1 d . . . . .
H13A H 0.994955 0.668112 0.168052 0.031 Uiso 1 1 calc R U . . .
H13B H 0.887798 0.755265 0.129316 0.031 Uiso 1 1 calc R U . . .
C14 C 0.99338(16) 0.85687(12) 0.23977(9) 0.0313(3) Uani 1 1 d . . . . .
H14A H 1.004721 0.890894 0.288116 0.047 Uiso 1 1 calc R U . . .
H14B H 0.932921 0.897869 0.200625 0.047 Uiso 1 1 calc R U . . .
H14C H 1.086089 0.848238 0.228505 0.047 Uiso 1 1 calc R U . . .
C15 C 1.01576(16) 0.69671(13) 0.30416(8) 0.0299(3) Uani 1 1 d . . . . .
H15A H 1.117161 0.708589 0.306902 0.036 Uiso 1 1 calc R U . . .
H15B H 0.995923 0.623813 0.294936 0.036 Uiso 1 1 calc R U . . .
C16 C 0.98059(15) 0.72806(13) 0.37673(8) 0.0300(3) Uani 1 1 d . . . . .
H16A H 1.024861 0.680819 0.417210 0.036 Uiso 1 1 calc R U . . .
H16B H 1.017197 0.796886 0.390930 0.036 Uiso 1 1 calc R U . . .
C17 C 0.78800(13) 0.71042(10) 0.43481(7) 0.0207(3) Uani 1 1 d . . . . .
C18 C 0.74498(14) 0.79162(11) 0.47366(7) 0.0228(3) Uani 1 1 d . . . . .
C19 C 0.70362(15) 0.77292(12) 0.53994(7) 0.0272(3) Uani 1 1 d . . . . .
H19 H 0.671105 0.827300 0.565163 0.033 Uiso 1 1 calc R U . . .
C20 C 0.70916(16) 0.67676(12) 0.56949(8) 0.0302(3) Uani 1 1 d . . . . .
H20 H 0.679951 0.664986 0.614485 0.036 Uiso 1 1 calc R U . . .
C21 C 0.75739(15) 0.59772(12) 0.53327(8) 0.0286(3) Uani 1 1 d . . . . .
H21 H 0.764488 0.532019 0.554703 0.034 Uiso 1 1 calc R U . . .
C22 C 0.79590(14) 0.61273(11) 0.46570(7) 0.0241(3) Uani 1 1 d . . . . .
C23 C 0.74559(16) 0.89850(11) 0.44550(8) 0.0298(3) Uani 1 1 d . . . . .
H23A H 0.734381 0.945668 0.484755 0.045 Uiso 1 1 calc R U . . .
H23B H 0.667483 0.907482 0.401442 0.045 Uiso 1 1 calc R U . . .
H23C H 0.835316 0.911906 0.431975 0.045 Uiso 1 1 calc R U . . .
C24 C 0.83857(17) 0.52348(12) 0.42525(8) 0.0336(3) Uani 1 1 d . . . . .
H24A H 0.811838 0.460769 0.446718 0.050 Uiso 1 1 calc R U . . .
H24B H 0.941013 0.524537 0.430536 0.050 Uiso 1 1 calc R U . . .
H24C H 0.790649 0.527044 0.372158 0.050 Uiso 1 1 calc R U . . .
H1 H 0.7135(17) 0.8794(13) 0.2554(9) 0.033(4) Uiso 1 1 d . . . . .

loop_
_atom_site_aniso_label
_atom_site_aniso_U_11
_atom_site_aniso_U_22
_atom_site_aniso_U_33
_atom_site_aniso_U_23
_atom_site_aniso_U_13
_atom_site_aniso_U_12
Al1 0.0205(2) 0.0208(2) 0.01667(18) 0.00045(14) 0.00590(14) -0.00071(15)
N1 0.0212(6) 0.0285(6) 0.0185(5) -0.0017(4) 0.0053(4) -0.0035(5)
N2 0.0267(6) 0.0205(5) 0.0187(5) 0.0019(4) 0.0067(4) -0.0003(5)
N3 0.0256(6) 0.0262(6) 0.0203(5) 0.0003(4) 0.0091(4) 0.0020(5)
N4 0.0189(5) 0.0316(6) 0.0171(5) 0.0009(4) 0.0058(4) -0.0002(5)
C1 0.0173(6) 0.0359(8) 0.0213(6) -0.0050(5) 0.0041(5) -0.0058(6)
C2 0.0195(7) 0.0393(9) 0.0385(8) -0.0124(7) 0.0065(6) -0.0059(6)
C3 0.0276(8) 0.0568(11) 0.0575(11) -0.0318(9) 0.0132(8) -0.0069(8)
C4 0.0309(9) 0.0929(16) 0.0376(9) -0.0299(10) 0.0181(7) -0.0185(10)
C5 0.0292(8) 0.0806(14) 0.0242(7) -0.0096(8) 0.0095(6) -0.0192(9)
C6 0.0194(7) 0.0550(10) 0.0214(7) -0.0015(6) 0.0034(5) -0.0112(7)
C7 0.0277(8) 0.0279(8) 0.0606(11) -0.0039(7) 0.0090(7) 0.0018(6)
C8 0.0313(8) 0.0485(10) 0.0297(8) 0.0144(7) 0.0025(6) -0.0116(7)
C9 0.0273(7) 0.0324(8) 0.0212(6) -0.0008(5) 0.0047(5) -0.0075(6)
C10 0.0359(8) 0.0260(7) 0.0244(7) -0.0021(5) 0.0089(6) -0.0081(6)
C11 0.0353(8) 0.0323(8) 0.0212(6) 0.0061(6) 0.0055(6) 0.0009(6)
C12 0.0368(8) 0.0233(7) 0.0244(7) -0.0023(5) 0.0121(6) 0.0029(6)
C13 0.0314(8) 0.0287(7) 0.0210(6) 0.0002(5) 0.0126(5) 0.0039(6)
C14 0.0305(8) 0.0312(8) 0.0361(8) -0.0032(6) 0.0154(6) -0.0043(6)
C15 0.0240(7) 0.0427(9) 0.0246(7) 0.0049(6) 0.0089(5) 0.0082(6)
C16 0.0204(7) 0.0484(9) 0.0218(7) 0.0017(6) 0.0060(5) 0.0016(6)
C17 0.0172(6) 0.0278(7) 0.0162(6) -0.0006(5) 0.0027(5) -0.0024(5)
C18 0.0202(6) 0.0280(7) 0.0189(6) -0.0021(5) 0.0021(5) -0.0017(5)
C19 0.0247(7) 0.0380(8) 0.0193(6) -0.0056(6) 0.0057(5) -0.0004(6)
C20 0.0282(7) 0.0460(9) 0.0177(6) 0.0016(6) 0.0079(5) -0.0065(7)
C21 0.0287(7) 0.0325(8) 0.0233(7) 0.0057(6) 0.0033(6) -0.0065(6)
C22 0.0230(7) 0.0272(7) 0.0208(6) -0.0005(5) 0.0026(5) -0.0016(5)
C23 0.0347(8) 0.0273(7) 0.0270(7) -0.0027(6) 0.0063(6) 0.0001(6)
C24 0.0406(9) 0.0280(8) 0.0307(7) -0.0019(6) 0.0054(6) 0.0031(7)

loop_
_atom_type_symbol
_atom_type_description
_atom_type_scat_dispersion_real
_atom_type_scat_dispersion_imag
_atom_type_scat_source
C C 0.0181 0.0091 'International Tables Vol C Tables 4.2.6.8 and 6.1.1.4'
H H 0.0000 0.0000 'International Tables Vol C Tables 4.2.6.8 and 6.1.1.4'
Al Al 0.2130 0.2455 'International Tables Vol C Tables 4.2.6.8 and 6.1.1.4'
N N 0.0311 0.0180 'International Tables Vol C Tables 4.2.6.8 and 6.1.1.4'

loop_
_geom_angle_atom_site_label_1
_geom_angle_atom_site_label_2
_geom_angle_atom_site_label_3
_geom_angle
_geom_angle_site_symmetry_1
_geom_angle_site_symmetry_3
_geom_angle_publ_flag
N4 Al1 N1 105.24(5) . . ?
N4 Al1 N2 125.71(5) . . ?
N1 Al1 N2 83.17(5) . . ?
N4 Al1 N3 79.31(5) . . ?
N1 Al1 N3 157.84(5) . . ?
N2 Al1 N3 76.92(4) . . ?
N4 Al1 H1 118.1(6) . . ?
N1 Al1 H1 110.2(6) . . ?
N2 Al1 H1 107.7(6) . . ?
N3 Al1 H1 85.4(6) . . ?
C1 N1 C9 113.52(11) . . ?
C1 N1 Al1 129.15(9) . . ?
C9 N1 Al1 117.30(9) . . ?
C12 N2 C10 110.11(11) . . ?
C12 N2 C11 110.37(11) . . ?
C10 N2 C11 109.72(11) . . ?
C12 N2 Al1 112.98(8) . . ?
C10 N2 Al1 105.04(8) . . ?
C11 N2 Al1 108.47(8) . . ?
C14 N3 C13 110.55(11) . . ?
C14 N3 C15 109.73(12) . . ?
C13 N3 C15 111.48(11) . . ?
C14 N3 Al1 112.43(9) . . ?
C13 N3 Al1 109.36(8) . . ?
C15 N3 Al1 103.10(8) . . ?
C17 N4 C16 111.29(10) . . ?
C17 N4 Al1 126.90(9) . . ?
C16 N4 Al1 120.56(9) . . ?
C2 C1 N1 120.47(13) . . ?
C2 C1 C6 119.00(14) . . ?
N1 C1 C6 120.53(14) . . ?
C3 C2 C1 119.11(16) . . ?
C3 C2 C7 120.11(16) . . ?
C1 C2 C7 120.76(14) . . ?
C4 C3 C2 121.07(18) . . ?
C4 C3 H3 119.5 . . ?
C2 C3 H3 119.5 . . ?
C5 C4 C3 119.88(16) . . ?
C5 C4 H4 120.1 . . ?
C3 C4 H4 120.1 . . ?
C4 C5 C6 121.15(17) . . ?
C4 C5 H5 119.4 . . ?
C6 C5 H5 119.4 . . ?
C5 C6 C1 119.50(17) . . ?
C5 C6 C8 119.14(15) . . ?
C1 C6 C8 121.35(14) . . ?
C2 C7 H7A 109.5 . . ?
C2 C7 H7B 109.5 . . ?
H7A C7 H7B 109.5 . . ?
C2 C7 H7C 109.5 . . ?
H7A C7 H7C 109.5 . . ?
H7B C7 H7C 109.5 . . ?
C6 C8 H8A 109.5 . . ?
C6 C8 H8B 109.5 . . ?
H8A C8 H8B 109.5 . . ?
C6 C8 H8C 109.5 . . ?
H8A C8 H8C 109.5 . . ?
H8B C8 H8C 109.5 . . ?
N1 C9 C10 107.55(11) . . ?
N1 C9 H9A 110.2 . . ?
C10 C9 H9A 110.2 . . ?
N1 C9 H9AB 110.2 . . ?
C10 C9 H9AB 110.2 . . ?
H9A C9 H9AB 108.5 . . ?
N2 C10 C9 108.90(11) . . ?
N2 C10 H10A 109.9 . . ?
C9 C10 H10A 109.9 . . ?
N2 C10 H10B 109.9 . . ?
C9 C10 H10B 109.9 . . ?
H10A C10 H10B 108.3 . . ?
N2 C11 H11A 109.5 . . ?
N2 C11 H11B 109.5 . . ?
H11A C11 H11B 109.5 . . ?
N2 C11 H11C 109.5 . . ?
H11A C11 H11C 109.5 . . ?
H11B C11 H11C 109.5 . . ?
N2 C12 C13 109.87(11) . . ?
N2 C12 H12A 109.7 . . ?
C13 C12 H12A 109.7 . . ?
N2 C12 H12B 109.7 . . ?
C13 C12 H12B 109.7 . . ?
H12A C12 H12B 108.2 . . ?
N3 C13 C12 108.83(11) . . ?
N3 C13 H13A 109.9 . . ?
C12 C13 H13A 109.9 . . ?
N3 C13 H13B 109.9 . . ?
C12 C13 H13B 109.9 . . ?
H13A C13 H13B 108.3 . . ?
N3 C14 H14A 109.5 . . ?
N3 C14 H14B 109.5 . . ?
H14A C14 H14B 109.5 . . ?
N3 C14 H14C 109.5 . . ?
H14A C14 H14C 109.5 . . ?
H14B C14 H14C 109.5 . . ?
N3 C15 C16 108.32(12) . . ?
N3 C15 H15A 110.0 . . ?
C16 C15 H15A 110.0 . . ?
N3 C15 H15B 110.0 . . ?
C16 C15 H15B 110.0 . . ?
H15A C15 H15B 108.4 . . ?
N4 C16 C15 108.34(11) . . ?
N4 C16 H16A 110.0 . . ?
C15 C16 H16A 110.0 . . ?
N4 C16 H16B 110.0 . . ?
C15 C16 H16B 110.0 . . ?
H16A C16 H16B 108.4 . . ?
C22 C17 C18 119.32(12) . . ?
C22 C17 N4 119.77(12) . . ?
C18 C17 N4 120.88(12) . . ?
C19 C18 C17 119.43(13) . . ?
C19 C18 C23 119.55(13) . . ?
C17 C18 C23 121.01(12) . . ?
C20 C19 C18 121.08(13) . . ?
C20 C19 H19 119.5 . . ?
C18 C19 H19 119.5 . . ?
C19 C20 C21 119.59(13) . . ?
C19 C20 H20 120.2 . . ?
C21 C20 H20 120.2 . . ?
C20 C21 C22 121.09(14) . . ?
C20 C21 H21 119.5 . . ?
C22 C21 H21 119.5 . . ?
C21 C22 C17 119.38(13) . . ?
C21 C22 C24 119.54(13) . . ?
C17 C22 C24 121.02(12) . . ?
C18 C23 H23A 109.5 . . ?
C18 C23 H23B 109.5 . . ?
H23A C23 H23B 109.5 . . ?
C18 C23 H23C 109.5 . . ?
H23A C23 H23C 109.5 . . ?
H23B C23 H23C 109.5 . . ?
C22 C24 H24A 109.5 . . ?
C22 C24 H24B 109.5 . . ?
H24A C24 H24B 109.5 . . ?
C22 C24 H24C 109.5 . . ?
H24A C24 H24C 109.5 . . ?
H24B C24 H24C 109.5 . . ?

loop_
_geom_bond_atom_site_label_1
_geom_bond_atom_site_label_2
_geom_bond_distance
_geom_bond_site_symmetry_2
_geom_bond_publ_flag
Al1 N4 1.8519(11) . ?
Al1 N1 1.8924(12) . ?
Al1 N2 2.0773(11) . ?
Al1 N3 2.3482(12) . ?
Al1 H1 1.522(17) . ?
N1 C1 1.4162(17) . ?
N1 C9 1.4614(17) . ?
N2 C12 1.4823(18) . ?
N2 C10 1.4842(18) . ?
N2 C11 1.4893(17) . ?
N3 C14 1.4683(19) . ?
N3 C13 1.4713(17) . ?
N3 C15 1.4807(18) . ?
N4 C17 1.4210(16) . ?
N4 C16 1.4620(18) . ?
C1 C2 1.404(2) . ?
C1 C6 1.420(2) . ?
C2 C3 1.401(2) . ?
C2 C7 1.504(2) . ?
C3 C4 1.381(3) . ?
C3 H3 0.9500 . ?
C4 C5 1.370(3) . ?
C4 H4 0.9500 . ?
C5 C6 1.388(2) . ?
C5 H5 0.9500 . ?
C6 C8 1.499(2) . ?
C7 H7A 0.9800 . ?
C7 H7B 0.9800 . ?
C7 H7C 0.9800 . ?
C8 H8A 0.9800 . ?
C8 H8B 0.9800 . ?
C8 H8C 0.9800 . ?
C9 C10 1.515(2) . ?
C9 H9A 0.9900 . ?
C9 H9AB 0.9900 . ?
C10 H10A 0.9900 . ?
C10 H10B 0.9900 . ?
C11 H11A 0.9800 . ?
C11 H11B 0.9800 . ?
C11 H11C 0.9800 . ?
C12 C13 1.514(2) . ?
C12 H12A 0.9900 . ?
C12 H12B 0.9900 . ?
C13 H13A 0.9900 . ?
C13 H13B 0.9900 . ?
C14 H14A 0.9800 . ?
C14 H14B 0.9800 . ?
C14 H14C 0.9800 . ?
C15 C16 1.5131(19) . ?
C15 H15A 0.9900 . ?
C15 H15B 0.9900 . ?
C16 H16A 0.9900 . ?
C16 H16B 0.9900 . ?
C17 C22 1.4062(19) . ?
C17 C18 1.4077(19) . ?
C18 C19 1.3943(19) . ?
C18 C23 1.506(2) . ?
C19 C20 1.379(2) . ?
C19 H19 0.9500 . ?
C20 C21 1.380(2) . ?
C20 H20 0.9500 . ?
C21 C22 1.3955(19) . ?
C21 H21 0.9500 . ?
C22 C24 1.505(2) . ?
C23 H23A 0.9800 . ?
C23 H23B 0.9800 . ?
C23 H23C 0.9800 . ?
C24 H24A 0.9800 . ?
C24 H24B 0.9800 . ?
C24 H24C 0.9800 . ?
